data_9017865
loop_
_publ_author_name
'Talla, D.'
'Balla, M.'
'Aicher, C.'
'Lengauer, C. L.'
'Wildner, M.'

_publ_section_title
;
 Structural and spectroscopic study of the kieserite-dwornikite solid-solution
 series, (Mg,Ni)SO4*H2O, at ambient and low temperatures, with cosmochemical
 implications for icy moons and Mars
;
_journal_name_full 'American Mineralogist'
_journal_page_first 1472
_journal_page_last 1489
_journal_volume 105
_journal_year 2020
_chemical_compound_source Synthetic
_chemical_formula_sum 'H2 Mg0.475 Ni0.525 O5 S'
_chemical_name_mineral Dwornikite
_space_group_IT_number 15
_space_group_name_Hall '-C 2yc'
_space_group_name_H-M_alt 'C 1 2/c 1'
_symmetry_space_group_name_H-M 'C 1 2/c 1'
_cell_angle_alpha 90
_cell_angle_beta 117.842
_cell_angle_gamma 90
_cell_length_a 6.8586
_cell_formula_units_Z 4
_cell_length_b 7.6202
_cell_length_c 7.5448
_cell_volume 348.674
_database_code_amcsd 0020993
_exptl_crystal_density_diffrn 2.980
_cod_data_source_file inputs/fixed/split/05884.cif
_cod_data_source_block 05884
_cod_original_formula_sum '(Ni.525 Mg.475) S O5 H2'
_cod_database_code 9017865

loop_
_space_group_symop_operation_xyz
x,y,z
1/2+x,1/2+y,z
x,-y,1/2+z
1/2+x,1/2-y,1/2+z
-x,y,1/2-z
1/2-x,1/2+y,1/2-z
-x,-y,-z
1/2-x,1/2-y,-z

loop_
_atom_site_aniso_label
_atom_site_aniso_U_11
_atom_site_aniso_U_22
_atom_site_aniso_U_33
_atom_site_aniso_U_12
_atom_site_aniso_U_13
_atom_site_aniso_U_23
Ni 0.00686 0.00859 0.00841 -0.00026 0.00288 0.00028
Mg 0.00686 0.00859 0.00841 -0.00026 0.00288 0.00028
S 0.00557 0.00763 0.00916 0.00000 0.00264 0.00000
O1 0.00820 0.01600 0.01640 0.00372 0.00416 0.00680
O2 0.01180 0.01170 0.01640 0.00137 0.00820 0.00434
O3 0.00980 0.01230 0.01080 0.00000 0.00470 0.00000

loop_
_atom_site_label
_atom_site_fract_x
_atom_site_fract_y
_atom_site_fract_z
_atom_site_occupancy
_atom_site_U_iso_or_equiv
Ni 0.00000 0.50000 0.00000 0.52480 0.00822
Mg 0.00000 0.50000 0.00000 0.47520 0.00822
S 0.00000 0.15612 0.25000 1.00000 0.00777
O1 0.17421 0.04590 0.39953 1.00000 0.01420
O2 0.09821 0.26909 0.15246 1.00000 0.01266
O3 0.00000 0.63291 0.25000 1.00000 0.01100
H 0.11100 0.70000 0.29400 1.00000 0.03300

loop_
_cod_related_entry_id
_cod_related_entry_database
_cod_related_entry_code
1 AMCSD 0020993
